data_9004084
loop_
_publ_author_name
'Curtis, L.'
'Gittins, J.'
'Kocman, V.'
'Rucklidge, J. C.'
'Hawthorne, F. C.'
'Ferguson, R. B.'

_publ_section_title
;
 Two crystal structure refinements of a P2/n titanian ferro-omphacite
 Sample: Tronto
;
_journal_name_full 'The Canadian Mineralogist'
_journal_page_first 62
_journal_page_last 67
_journal_volume 13
_journal_year 1975
_chemical_formula_sum 'Al0.525 Ca0.492 Fe0.475 Na0.508 O6 Si2'
_chemical_name_mineral Omphacite
_space_group_IT_number 13
_symmetry_space_group_name_Hall '-P 2yac'
_symmetry_space_group_name_H-M 'P 1 2/n 1'
_cell_angle_alpha 90
_cell_angle_beta 106.92
_cell_angle_gamma 90
_cell_length_a 9.622
_cell_length_b 8.826
_cell_length_c 5.279
_cell_formula_units_Z 4
_cell_volume 428.906
_database_code_amcsd 0005103
_exptl_crystal_density_diffrn 3.473
_cod_original_formula_sum '(Fe.475 Al.525) (Ca.492 Na.508) Si2 O6'
_cod_database_code 9004084

loop_
_space_group_symop_operation_xyz
x,y,z
1/2-x,y,1/2-z
1/2+x,-y,1/2+z
-x,-y,-z

loop_
_atom_site_aniso_label
_atom_site_aniso_U_11
_atom_site_aniso_U_22
_atom_site_aniso_U_33
_atom_site_aniso_U_12
_atom_site_aniso_U_13
_atom_site_aniso_U_23
FeM1 0.00902 0.00868 0.00504 0.00000 0.00212 0.00000
AlM1 0.00902 0.00868 0.00504 0.00000 0.00212 0.00000
FeM11 0.00687 0.00513 0.00478 0.00000 0.00377 0.00000
AlM11 0.00687 0.00513 0.00478 0.00000 0.00377 0.00000
CaM2 0.02404 0.01421 0.01538 0.00000 0.00353 0.00000
NaM2 0.02404 0.01421 0.01538 0.00000 0.00353 0.00000
CaM21 0.02232 0.01144 0.01060 0.00000 0.00071 0.00000
NaM21 0.02232 0.01144 0.01060 0.00000 0.00071 0.00000
Si1 0.00987 0.00631 0.00672 0.00041 0.00471 -0.00045
Si2 0.00816 0.00750 0.00581 0.00000 0.00353 0.00000
O11 0.00816 0.01223 0.01266 0.00041 0.00589 -0.00068
O12 0.01159 0.01105 0.01318 0.00165 0.00589 -0.00135
O21 0.01545 0.01066 0.00956 -0.00288 0.00424 0.00000
O22 0.01846 0.01223 0.01460 0.00659 0.00801 0.00406
O31 0.01631 0.01263 0.00775 0.00041 0.00495 -0.00294
O32 0.01030 0.01342 0.01060 0.00082 0.00495 0.00158

loop_
_atom_site_label
_atom_site_fract_x
_atom_site_fract_y
_atom_site_fract_z
_atom_site_occupancy
FeM1 0.75000 0.65700 0.25000 0.77900
AlM1 0.75000 0.65700 0.25000 0.22100
FeM11 0.75000 0.84990 0.75000 0.17100
AlM11 0.75000 0.84990 0.75000 0.82900
CaM2 0.75000 0.05240 0.25000 0.28500
NaM2 0.75000 0.05240 0.25000 0.71500
CaM21 0.75000 0.45300 0.75000 0.69900
NaM21 0.75000 0.45300 0.75000 0.30100
Si1 0.04020 0.84720 0.22980 1.00000
Si2 0.03810 0.66510 0.73540 1.00000
O11 0.86550 0.84100 0.12230 1.00000
O12 0.86220 0.68040 0.65610 1.00000
O21 0.11540 0.00910 0.30950 1.00000
O22 0.10390 0.50070 0.80520 1.00000
O31 0.10770 0.76600 0.00820 1.00000
O32 0.09690 0.74300 0.50190 1.00000

loop_
_cod_related_entry_id
_cod_related_entry_database
_cod_related_entry_code
1 AMCSD 0005103
